data_2212816
loop_
_publ_author_name
'Whitcomb, David R.'
'Rajeswaran, Manju'

_publ_section_title
<i>catena</i>-Poly[[aqua-1\k<i>O</i>-\m~2~-succinimidato-1:2\k^2^<i>O</i>:<i>N</i>-disilver(I)]-\m~3~-succinimidato-1:2:1'\k^3^<i>O</i>:<i>N</i>:<i>O</i>']
_journal_coeditor_code CI2304
_journal_issue 4
_journal_name_full 'Acta Crystallographica Section E'
_journal_page_first m1179
_journal_page_last m1181
_journal_paper_doi 10.1107/S1600536807013347
_journal_volume 63
_journal_year 2007
_chemical_formula_iupac '[Ag2 (C4 H4 N O2)2 (H2 O)]'
_chemical_formula_moiety 'C8 H8 Ag2 N2 O4, H~2~O'
_chemical_formula_sum 'C8 H10 Ag2 N2 O5'
_chemical_formula_weight 429.92
_chemical_name_common Ag-succinimde
_chemical_name_systematic
;
catena-Poly[[aqua-1\kO-\m~2~-succinimidato-1:2\k^2^O:N-disilver(I)]-
\m~3~-succinimidato-1:2:1'\k^3^O:N:O']
;
_space_group_IT_number 14
_symmetry_cell_setting monoclinic
_symmetry_space_group_name_Hall '-P 2yn'
_symmetry_space_group_name_H-M 'P 1 21/n 1'
_atom_sites_solution_hydrogens geom
_atom_sites_solution_primary direct
_atom_sites_solution_secondary difmap
_audit_creation_method SHELXL-97
_cell_angle_alpha 90.00
_cell_angle_beta 97.9160(10)
_cell_angle_gamma 90.00
_cell_formula_units_Z 4
_cell_length_a 7.6776(2)
_cell_length_b 8.0431(2)
_cell_length_c 17.8184(5)
_cell_measurement_reflns_used 5112
_cell_measurement_temperature 293(2)
_cell_measurement_theta_max 27.485
_cell_measurement_theta_min 0.998
_cell_volume 1089.83(5)
_computing_cell_refinement 'SCALEPACK (Otwinowski & Minor, 1997)'
_computing_data_collection 'COLLECT (Nonius, 2000)'
_computing_data_reduction
;
SCALEPACK and DENZO (Otwinowski & Minor, 1997)
;
_computing_molecular_graphics
;
SHELXTL and MaterialsStudio (Accelrys, 2002)
;
_computing_publication_material SHELXTL
_computing_structure_refinement SHELXTL
_computing_structure_solution 'SHELXTL (Bruker, 2000)'
_diffrn_ambient_temperature 293(2)
_diffrn_detector_area_resol_mean 9
_diffrn_measured_fraction_theta_full 0.992
_diffrn_measured_fraction_theta_max 0.992
_diffrn_measurement_device_type 'Nonius KappaCCD'
_diffrn_measurement_method \f
_diffrn_radiation_monochromator graphite
_diffrn_radiation_source 'fine-focus sealed tube'
_diffrn_radiation_type MoK\a
_diffrn_radiation_wavelength 0.71073
_diffrn_reflns_av_R_equivalents 0.0882
_diffrn_reflns_av_sigmaI/netI 0.0816
_diffrn_reflns_limit_h_max 9
_diffrn_reflns_limit_h_min -9
_diffrn_reflns_limit_k_max 10
_diffrn_reflns_limit_k_min -10
_diffrn_reflns_limit_l_max 23
_diffrn_reflns_limit_l_min -19
_diffrn_reflns_number 10974
_diffrn_reflns_theta_full 27.50
_diffrn_reflns_theta_max 27.50
_diffrn_reflns_theta_min 4.54
_diffrn_standards_number 0
_exptl_absorpt_coefficient_mu 3.604
_exptl_absorpt_correction_T_max 0.685
_exptl_absorpt_correction_T_min 0.386
_exptl_absorpt_correction_type multi-scan
_exptl_absorpt_process_details '(SORTAV; Blessing 1995)'
_exptl_crystal_colour white
_exptl_crystal_density_diffrn 2.620
_exptl_crystal_density_method 'not measured'
_exptl_crystal_description Block
_exptl_crystal_F_000 824
_exptl_crystal_size_max 0.37
_exptl_crystal_size_mid 0.37
_exptl_crystal_size_min 0.25
_refine_diff_density_max 0.687
_refine_diff_density_min -0.795
_refine_ls_extinction_coef 0.0185(6)
_refine_ls_extinction_expression Fc^*^=kFc[1+0.001xFc^2^\l^3^/sin(2\q)]^-1/4^
_refine_ls_extinction_method SHELXTL
_refine_ls_goodness_of_fit_ref 0.950
_refine_ls_hydrogen_treatment constr
_refine_ls_matrix_type full
_refine_ls_number_parameters 155
_refine_ls_number_reflns 2481
_refine_ls_number_restraints 0
_refine_ls_restrained_S_all 0.950
_refine_ls_R_factor_all 0.0764
_refine_ls_R_factor_gt 0.0355
_refine_ls_shift/su_max 0.001
_refine_ls_shift/su_mean 0.000
_refine_ls_structure_factor_coef Fsqd
_refine_ls_weighting_details 'calc w=1/[\s^2^(Fo^2^)+(0.0262P)^2^] where P=(Fo^2^+2Fc^2^)/3'
_refine_ls_weighting_scheme calc
_refine_ls_wR_factor_gt 0.0620
_refine_ls_wR_factor_ref 0.0697
_reflns_number_gt 1653
_reflns_number_total 2481
_reflns_threshold_expression I>2\s(I)
_cod_data_source_file ci2304.cif
_cod_data_source_block I
_cod_depositor_comments
;
The following automatic conversions were performed:
'_symmetry_cell_setting' value 'Monoclinic' changed to 'monoclinic'
according to '/home/saulius/struct/CIF-dictionaries/cif_core.dic'
dictionary named 'cif_core.dic' version 2.4.1 from 2010-06-29.

Automatic conversion script
Id: cif_fix_enum 1527 2010-12-29 10:47:43Z saulius 

The following automatic conversions were performed:

'_symmetry_cell_setting' value 'Monoclinic' changed to 'monoclinic'
according to /home/saulius/struct/CIF-dictionaries/cif_core.dic
dictionary named 'cif_core.dic' version 2.4.1 from 2010-06-29.

Automatic conversion script
Id: cif_fix_values 1715 2011-07-08 13:25:40Z adriana 
;
_cod_original_sg_symbol_H-M 'P 21/n'
_cod_database_code 2212816
_cod_database_fobs_code 2212816

loop_
_symmetry_equiv_pos_as_xyz
'x, y, z'
'-x+1/2, y+1/2, -z+1/2'
'-x, -y, -z'
'x-1/2, -y-1/2, z-1/2'

loop_
_atom_site_type_symbol
_atom_site_label
_atom_site_fract_x
_atom_site_fract_y
_atom_site_fract_z
_atom_site_U_iso_or_equiv
_atom_site_adp_type
_atom_site_calc_flag
_atom_site_refinement_flags
_atom_site_occupancy
Ag Ag1 0.87381(5) -0.03959(4) 0.921975(19) 0.03061(15) Uani d . 1
Ag Ag2 0.84483(5) 0.29065(5) 0.99945(2) 0.04026(16) Uani d . 1
O O1 0.7851(6) -0.4117(4) 0.9834(2) 0.0529(11) Uani d . 1
O O2 0.6696(5) 0.1070(4) 1.06085(18) 0.0415(9) Uani d . 1
O O3 1.0294(6) -0.1202(4) 0.75477(18) 0.0579(11) Uani d . 1
O O4 0.8721(5) 0.3471(4) 0.87045(17) 0.0439(9) Uani d . 1
O O5 0.9515(6) 0.3477(5) 1.1305(2) 0.0623(12) Uani d . 1
N N1 0.7557(5) -0.1366(4) 1.01049(18) 0.0266(9) Uani d . 1
N N2 0.9383(5) 0.0905(4) 0.8278(2) 0.0296(9) Uani d . 1
C C1 0.7264(7) -0.3015(6) 1.0210(3) 0.0318(11) Uani d . 1
C C2 0.6175(7) -0.3305(6) 1.0832(3) 0.0384(13) Uani d . 1
H H2A 0.6805 -0.3977 1.1233 0.046 Uiso calc R 1
H H2B 0.5075 -0.3850 1.0642 0.046 Uiso calc R 1
C C3 0.5858(6) -0.1564(6) 1.1110(3) 0.0349(12) Uani d . 1
H H3A 0.4610 -0.1331 1.1071 0.042 Uiso calc R 1
H H3B 0.6386 -0.1423 1.1633 0.042 Uiso calc R 1
C C4 0.6724(6) -0.0453(6) 1.0594(2) 0.0295(11) Uani d . 1
C C5 0.9951(7) 0.0267(6) 0.7630(3) 0.0363(12) Uani d . 1
C C6 1.0046(8) 0.1605(6) 0.7052(3) 0.0432(14) Uani d . 1
H H6A 0.9190 0.1418 0.6607 0.052 Uiso calc R 1
H H6B 1.1210 0.1661 0.6900 0.052 Uiso calc R 1
C C7 0.9632(8) 0.3171(6) 0.7460(3) 0.0440(14) Uani d . 1
H H7A 0.8646 0.3756 0.7178 0.053 Uiso calc R 1
H H7B 1.0641 0.3908 0.7533 0.053 Uiso calc R 1
C C8 0.9177(6) 0.2555(6) 0.8211(3) 0.0321(11) Uani d . 1

loop_
_atom_site_aniso_label
_atom_site_aniso_U_11
_atom_site_aniso_U_22
_atom_site_aniso_U_33
_atom_site_aniso_U_12
_atom_site_aniso_U_13
_atom_site_aniso_U_23
Ag1 0.0407(3) 0.0267(2) 0.0268(2) -0.00013(16) 0.01290(16) 0.00202(14)
Ag2 0.0531(3) 0.0291(2) 0.0409(3) 0.00130(18) 0.01451(19) 0.00364(17)
O1 0.087(3) 0.030(2) 0.049(2) 0.009(2) 0.034(2) 0.0077(17)
O2 0.058(3) 0.021(2) 0.050(2) -0.0038(18) 0.0245(19) -0.0015(16)
O3 0.107(4) 0.030(2) 0.044(2) 0.013(2) 0.035(2) 0.0011(18)
O4 0.075(3) 0.0278(19) 0.0325(19) 0.0019(18) 0.0193(18) -0.0012(16)
O5 0.085(3) 0.050(2) 0.051(2) -0.025(2) 0.004(2) -0.0008(19)
N1 0.033(2) 0.024(2) 0.024(2) -0.0041(18) 0.0112(17) 0.0001(16)
N2 0.040(3) 0.024(2) 0.027(2) 0.0007(17) 0.0122(18) -0.0012(16)
C1 0.038(3) 0.032(3) 0.027(3) 0.006(2) 0.008(2) 0.003(2)
C2 0.052(3) 0.031(3) 0.036(3) -0.008(2) 0.018(2) 0.003(2)
C3 0.038(3) 0.034(3) 0.035(3) 0.001(2) 0.014(2) 0.000(2)
C4 0.031(3) 0.033(3) 0.024(2) -0.005(2) 0.004(2) 0.002(2)
C5 0.048(3) 0.037(3) 0.024(3) -0.005(3) 0.007(2) -0.002(2)
C6 0.065(4) 0.038(3) 0.030(3) 0.005(3) 0.019(3) 0.007(2)
C7 0.064(4) 0.034(3) 0.036(3) 0.002(3) 0.014(3) 0.006(2)
C8 0.039(3) 0.029(3) 0.027(3) -0.005(2) 0.002(2) 0.002(2)

loop_
_atom_type_symbol
_atom_type_description
_atom_type_scat_dispersion_real
_atom_type_scat_dispersion_imag
_atom_type_scat_source
C C 0.0033 0.0016 'International Tables Vol C Tables 4.2.6.8 and 6.1.1.4'
H H 0.0000 0.0000 'International Tables Vol C Tables 4.2.6.8 and 6.1.1.4'
N N 0.0061 0.0033 'International Tables Vol C Tables 4.2.6.8 and 6.1.1.4'
O O 0.0106 0.0060 'International Tables Vol C Tables 4.2.6.8 and 6.1.1.4'
Ag Ag -0.8971 1.1015 'International Tables Vol C Tables 4.2.6.8 and 6.1.1.4'

loop_
_geom_angle_atom_site_label_1
_geom_angle_atom_site_label_2
_geom_angle_atom_site_label_3
_geom_angle_site_symmetry_1
_geom_angle_site_symmetry_3
_geom_angle
_geom_angle_publ_flag
N1 Ag1 N2 . . 166.55(15) y
N1 Ag1 Ag2 . 3_757 76.43(10) ?
N2 Ag1 Ag2 . 3_757 117.01(11) ?
N1 Ag1 Ag1 . 3_757 72.11(10) ?
N2 Ag1 Ag1 . 3_757 114.32(11) ?
Ag2 Ag1 Ag1 3_757 3_757 56.517(13) ?
O2 Ag2 O4 . . 134.20(12) y
O2 Ag2 O5 . . 79.03(12) y
O4 Ag2 O5 . . 146.73(13) y
O2 Ag2 O1 . 1_565 123.74(12) y
O4 Ag2 O1 . 1_565 74.98(11) y
O5 Ag2 O1 . 1_565 87.71(13) y
O2 Ag2 Ag1 . 3_757 78.02(9) ?
O4 Ag2 Ag1 . 3_757 113.98(9) ?
O5 Ag2 Ag1 . 3_757 64.51(10) ?
O1 Ag2 Ag1 1_565 3_757 141.93(11) ?
C1 O1 Ag2 . 1_545 135.8(3) ?
C4 O2 Ag2 . . 127.0(3) ?
C8 O4 Ag2 . . 130.2(3) ?
C1 N1 C4 . . 109.6(4) ?
C1 N1 Ag1 . . 124.6(3) ?
C4 N1 Ag1 . . 125.1(3) ?
C8 N2 C5 . . 109.9(4) ?
C8 N2 Ag1 . . 121.8(3) ?
C5 N2 Ag1 . . 128.2(3) ?
O1 C1 N1 . . 123.0(4) ?
O1 C1 C2 . . 125.0(4) ?
N1 C1 C2 . . 112.0(4) ?
C1 C2 C3 . . 103.2(4) ?
C1 C2 H2A . . 111.1 ?
C3 C2 H2A . . 111.1 ?
C1 C2 H2B . . 111.1 ?
C3 C2 H2B . . 111.1 ?
H2A C2 H2B . . 109.1 ?
C4 C3 C2 . . 104.2(4) ?
C4 C3 H3A . . 110.9 ?
C2 C3 H3A . . 110.9 ?
C4 C3 H3B . . 110.9 ?
C2 C3 H3B . . 110.9 ?
H3A C3 H3B . . 108.9 ?
O2 C4 N1 . . 124.2(4) ?
O2 C4 C3 . . 124.9(4) ?
N1 C4 C3 . . 110.9(4) ?
O3 C5 N2 . . 123.7(4) ?
O3 C5 C6 . . 125.4(4) ?
N2 C5 C6 . . 110.9(4) ?
C5 C6 C7 . . 103.6(4) ?
C5 C6 H6A . . 111.0 ?
C7 C6 H6A . . 111.0 ?
C5 C6 H6B . . 111.0 ?
C7 C6 H6B . . 111.0 ?
H6A C6 H6B . . 109.0 ?
C6 C7 C8 . . 104.0(4) ?
C6 C7 H7A . . 111.0 ?
C8 C7 H7A . . 111.0 ?
C6 C7 H7B . . 111.0 ?
C8 C7 H7B . . 111.0 ?
H7A C7 H7B . . 109.0 ?
O4 C8 N2 . . 124.8(4) ?
O4 C8 C7 . . 123.9(4) ?
N2 C8 C7 . . 111.3(4) ?

loop_
_geom_bond_atom_site_label_1
_geom_bond_atom_site_label_2
_geom_bond_site_symmetry_2
_geom_bond_distance
_geom_bond_publ_flag
Ag1 N1 . 2.077(3) y
Ag1 N2 . 2.095(3) y
Ag1 Ag2 3_757 3.1418(5) y
Ag1 Ag1 3_757 3.2261(7) y
Ag2 O2 . 2.365(3) y
Ag2 O4 . 2.380(3) y
Ag2 O5 . 2.410(4) y
Ag2 O1 1_565 2.447(3) y
Ag2 Ag1 3_757 3.1418(5) y
O1 C1 . 1.233(5) ?
O1 Ag2 1_545 2.447(3) y
O2 C4 . 1.226(5) ?
O3 C5 . 1.223(5) ?
O4 C8 . 1.234(5) ?
N1 C1 . 1.362(5) ?
N1 C4 . 1.365(6) ?
N2 C8 . 1.340(5) ?
N2 C5 . 1.386(6) ?
C1 C2 . 1.496(6) ?
C2 C3 . 1.516(6) ?
C2 H2A . 0.97 ?
C2 H2B . 0.97 ?
C3 C4 . 1.501(6) ?
C3 H3A . 0.97 ?
C3 H3B . 0.97 ?
C5 C6 . 1.499(6) ?
C6 C7 . 1.509(6) ?
C6 H6A . 0.97 ?
C6 H6B . 0.97 ?
C7 C8 . 1.513(6) ?
C7 H7A . 0.97 ?
C7 H7B . 0.97 ?

loop_
_geom_torsion_atom_site_label_1
_geom_torsion_atom_site_label_2
_geom_torsion_atom_site_label_3
_geom_torsion_atom_site_label_4
_geom_torsion_site_symmetry_1
_geom_torsion
O4 Ag2 O2 C4 . 63.8(4)
O5 Ag2 O2 C4 . -114.1(4)
O1 Ag2 O2 C4 1_565 166.1(4)
Ag1 Ag2 O2 C4 3_757 -48.2(4)
O2 Ag2 O4 C8 . -61.9(5)
O5 Ag2 O4 C8 . 114.3(4)
O1 Ag2 O4 C8 1_565 175.3(5)
Ag1 Ag2 O4 C8 3_757 34.7(4)
N2 Ag1 N1 C1 . 123.6(6)
Ag2 Ag1 N1 C1 3_757 -56.9(3)
Ag1 Ag1 N1 C1 3_757 -115.7(4)
N2 Ag1 N1 C4 . -45.7(8)
Ag2 Ag1 N1 C4 3_757 133.8(4)
Ag1 Ag1 N1 C4 3_757 75.0(3)
N1 Ag1 N2 C8 . 47.9(8)
Ag2 Ag1 N2 C8 3_757 -131.6(3)
Ag1 Ag1 N2 C8 3_757 -68.2(4)
N1 Ag1 N2 C5 . -127.7(6)
Ag2 Ag1 N2 C5 3_757 52.8(4)
Ag1 Ag1 N2 C5 3_757 116.1(4)
Ag2 O1 C1 N1 1_545 159.0(4)
Ag2 O1 C1 C2 1_545 -20.4(9)
C4 N1 C1 O1 . 179.1(5)
Ag1 N1 C1 O1 . 8.4(7)
C4 N1 C1 C2 . -1.4(6)
Ag1 N1 C1 C2 . -172.2(3)
O1 C1 C2 C3 . 178.5(5)
N1 C1 C2 C3 . -0.9(6)
C1 C2 C3 C4 . 2.6(5)
Ag2 O2 C4 N1 . -12.6(7)
Ag2 O2 C4 C3 . 167.2(3)
C1 N1 C4 O2 . -177.0(4)
Ag1 N1 C4 O2 . -6.3(7)
C1 N1 C4 C3 . 3.3(5)
Ag1 N1 C4 C3 . 173.9(3)
C2 C3 C4 O2 . 176.5(5)
C2 C3 C4 N1 . -3.7(5)
C8 N2 C5 O3 . 177.8(5)
Ag1 N2 C5 O3 . -6.1(8)
C8 N2 C5 C6 . -3.3(6)
Ag1 N2 C5 C6 . 172.7(3)
O3 C5 C6 C7 . -175.9(6)
N2 C5 C6 C7 . 5.3(6)
C5 C6 C7 C8 . -4.9(5)
Ag2 O4 C8 N2 . 10.5(7)
Ag2 O4 C8 C7 . -167.5(4)
C5 N2 C8 O4 . -178.3(5)
Ag1 N2 C8 O4 . 5.3(7)
C5 N2 C8 C7 . -0.1(6)
Ag1 N2 C8 C7 . -176.5(3)
C6 C7 C8 O4 . -178.4(5)
C6 C7 C8 N2 . 3.4(6)
